data_7158838
loop_
_publ_author_name
'Zeng, Yao-Fu'
'Wu, Jin-Bo'
'Chen, Jin-Tao'
'Guo, Yu'
'Wang, Zhen'

_publ_section_title
;
 Oxidative functionalization of alkylidenecyclopropanes and
 alkylidenecyclobutanes: a versatile platform to access nitrated
 cyclopropanes and cyclobutanes
;
_journal_name_full 'Organic &amp; Biomolecular Chemistry'
_journal_paper_doi 10.1039/D2OB01426B
_journal_year 2022
_chemical_formula_moiety 'C16 H15 N O3'
_chemical_formula_sum 'C16 H15 N O3'
_chemical_formula_weight 269.29
_space_group_crystal_system triclinic
_space_group_IT_number 2
_space_group_name_Hall '-P 1'
_space_group_name_H-M_alt 'P -1'
_atom_sites_solution_hydrogens geom
_atom_sites_solution_primary dual
_audit_creation_date 2022-04-08
_audit_creation_method
;
Olex2 1.5-beta
(compiled 2021.12.09 svn.r5202d8cf for OlexSys, GUI svn.r6439)
;
_audit_update_record
;
2022-05-22 deposited with the CCDC.	2022-08-22 downloaded from the CCDC.
;
_cell_angle_alpha 74.614(7)
_cell_angle_beta 89.797(7)
_cell_angle_gamma 77.565(7)
_cell_formula_units_Z 4
_cell_length_a 9.438(3)
_cell_length_b 11.990(3)
_cell_length_c 12.647(4)
_cell_measurement_reflns_used 6290
_cell_measurement_temperature 296.15
_cell_measurement_theta_max 22.72
_cell_measurement_theta_min 2.70
_cell_volume 1345.3(7)
_computing_cell_refinement 'SAINT V8.40B (?, 2016)'
_computing_data_reduction 'SAINT V8.40B (?, 2016)'
_computing_molecular_graphics 'Olex2 1.5-beta (Dolomanov et al., 2009)'
_computing_publication_material 'Olex2 1.5-beta (Dolomanov et al., 2009)'
_computing_structure_refinement 'SHELXL 2017/1 (Sheldrick, 2015)'
_computing_structure_solution 'SHELXT 2014/5 (Sheldrick, 2014)'
_diffrn_ambient_temperature 296.15
_diffrn_measured_fraction_theta_full 0.998
_diffrn_measured_fraction_theta_max 0.992
_diffrn_measurement_device_type 'CCD area detector'
_diffrn_measurement_method 'phi and omega scans'
_diffrn_radiation_monochromator graphite
_diffrn_radiation_type MoK\a
_diffrn_radiation_wavelength 0.71073
_diffrn_reflns_av_R_equivalents 0.0972
_diffrn_reflns_av_unetI/netI 0.0712
_diffrn_reflns_Laue_measured_fraction_full 0.998
_diffrn_reflns_Laue_measured_fraction_max 0.992
_diffrn_reflns_limit_h_max 11
_diffrn_reflns_limit_h_min -11
_diffrn_reflns_limit_k_max 14
_diffrn_reflns_limit_k_min -14
_diffrn_reflns_limit_l_max 15
_diffrn_reflns_limit_l_min -15
_diffrn_reflns_number 44711
_diffrn_reflns_point_group_measured_fraction_full 0.998
_diffrn_reflns_point_group_measured_fraction_max 0.992
_diffrn_reflns_theta_full 25.242
_diffrn_reflns_theta_max 25.317
_diffrn_reflns_theta_min 1.673
_diffrn_source_current 30.0
_diffrn_source_power 1.5
_diffrn_source_voltage 50.0
_exptl_absorpt_coefficient_mu 0.092
_exptl_absorpt_correction_T_max 0.7452
_exptl_absorpt_correction_T_min 0.7029
_exptl_absorpt_correction_type multi-scan
_exptl_absorpt_process_details
;
SADABS-2016/2 (Bruker,2016/2) was used for absorption correction.
wR2(int) was 0.0806 before and 0.0752 after correction.
The Ratio of minimum to maximum transmission is 0.9432.
The \l/2 correction factor is Not present.
;
_exptl_crystal_colour colorless
_exptl_crystal_density_diffrn 1.329
_exptl_crystal_description block
_exptl_crystal_F_000 568
_exptl_crystal_size_max 0.14
_exptl_crystal_size_mid 0.12
_exptl_crystal_size_min 0.11
_refine_diff_density_max 0.196
_refine_diff_density_min -0.182
_refine_diff_density_rms 0.040
_refine_ls_extinction_coef 0.025(3)
_refine_ls_extinction_expression Fc^*^=kFc[1+0.001xFc^2^\l^3^/sin(2\q)]^-1/4^
_refine_ls_extinction_method 'SHELXL-2017/1 (Sheldrick 2017)'
_refine_ls_goodness_of_fit_ref 0.987
_refine_ls_hydrogen_treatment constr
_refine_ls_matrix_type full
_refine_ls_number_parameters 364
_refine_ls_number_reflns 4868
_refine_ls_number_restraints 0
_refine_ls_restrained_S_all 0.987
_refine_ls_R_factor_all 0.1332
_refine_ls_R_factor_gt 0.0557
_refine_ls_shift/su_max 0.000
_refine_ls_shift/su_mean 0.000
_refine_ls_structure_factor_coef Fsqd
_refine_ls_weighting_details 'w=1/[\s^2^(Fo^2^)+(0.0712P)^2^+0.3986P] where P=(Fo^2^+2Fc^2^)/3'
_refine_ls_weighting_scheme calc
_refine_ls_wR_factor_gt 0.1203
_refine_ls_wR_factor_ref 0.1587
_reflns_Friedel_coverage 0.000
_reflns_number_gt 2637
_reflns_number_total 4868
_reflns_threshold_expression 'I > 2\s(I)'
_cod_data_source_file d2ob01426b2.cif
_cod_data_source_block z2
_cod_original_cell_volume 1345.4(7)
_cod_database_code 7158838
_shelx_shelxl_version_number 2017/1
_shelx_space_group_comment
;
The symmetry employed for this shelxl refinement is uniquely defined
by the following loop, which should always be used as a source of
symmetry information in preference to the above space-group names.
They are only intended as comments.
;
_shelx_estimated_absorpt_t_max 0.990
_shelx_estimated_absorpt_t_min 0.987
_olex2_refinement_description
;
1. Fixed Uiso
 At 1.2 times of:
  All C(H) groups, All C(H,H) groups
 At 1.5 times of:
  All O(H) groups
2.a Secondary CH2 refined with riding coordinates:
 C15(H15A,H15B), C16(H16A,H16B), C31(H31A,H31B), C32(H32A,H32B)
2.b Aromatic/amide H refined with riding coordinates:
 C2(H2), C3(H3), C4(H4), C5(H5), C6(H6), C9(H9), C10(H10), C11(H11), C12(H12),
 C13(H13), C18(H18), C19(H19), C20(H20), C21(H21), C22(H22), C25(H25), C26(H26),
  C27(H27), C28(H28), C29(H29)
2.c Idealised tetrahedral OH refined as rotating group:
 O1(H1), O4(H4A)
;
_olex2_submission_special_instructions 'No special instructions were received'

loop_
_space_group_symop_operation_xyz
'x, y, z'
'-x, -y, -z'

loop_
_atom_site_label
_atom_site_type_symbol
_atom_site_fract_x
_atom_site_fract_y
_atom_site_fract_z
_atom_site_U_iso_or_equiv
_atom_site_adp_type
_atom_site_occupancy
_atom_site_site_symmetry_order
_atom_site_calc_flag
_atom_site_refinement_flags_posn
_atom_site_refinement_flags_adp
_atom_site_refinement_flags_occupancy
_atom_site_disorder_assembly
_atom_site_disorder_group
O1 O 0.4080(2) 0.68810(16) 0.78012(14) 0.0590(6) Uani 1 1 d . . . . .
H1 H 0.430196 0.616845 0.785073 0.089 Uiso 1 1 calc R U . . .
O2 O 0.5103(2) 0.53974(19) 0.6511(2) 0.0749(7) Uani 1 1 d . . . . .
O3 O 0.6244(3) 0.6136(2) 0.5124(2) 0.0879(8) Uani 1 1 d . . . . .
N1 N 0.5390(3) 0.6240(2) 0.5837(2) 0.0563(7) Uani 1 1 d . . . . .
C1 C 0.2913(3) 0.8799(2) 0.6741(2) 0.0417(7) Uani 1 1 d . . . . .
C2 C 0.1864(3) 0.9565(2) 0.5969(2) 0.0508(8) Uani 1 1 d . . . . .
H2 H 0.145888 0.928085 0.545318 0.061 Uiso 1 1 calc R U . . .
C3 C 0.1409(3) 1.0743(3) 0.5952(3) 0.0616(9) Uani 1 1 d . . . . .
H3 H 0.071915 1.125010 0.541771 0.074 Uiso 1 1 calc R U . . .
C4 C 0.1978(4) 1.1168(3) 0.6728(3) 0.0670(9) Uani 1 1 d . . . . .
H4 H 0.167184 1.196054 0.672154 0.080 Uiso 1 1 calc R U . . .
C5 C 0.2997(4) 1.0417(3) 0.7510(3) 0.0664(9) Uani 1 1 d . . . . .
H5 H 0.337559 1.070403 0.803599 0.080 Uiso 1 1 calc R U . . .
C6 C 0.3470(3) 0.9238(3) 0.7526(2) 0.0554(8) Uani 1 1 d . . . . .
H6 H 0.416173 0.873646 0.806229 0.066 Uiso 1 1 calc R U . . .
C7 C 0.3475(3) 0.7511(2) 0.6719(2) 0.0413(7) Uani 1 1 d . . . . .
C8 C 0.2212(3) 0.7005(2) 0.6438(2) 0.0405(7) Uani 1 1 d . . . . .
C9 C 0.2007(3) 0.6795(2) 0.5434(2) 0.0501(7) Uani 1 1 d . . . . .
H9 H 0.265684 0.696141 0.489122 0.060 Uiso 1 1 calc R U . . .
C10 C 0.0840(4) 0.6338(3) 0.5231(3) 0.0644(9) Uani 1 1 d . . . . .
H10 H 0.072252 0.618379 0.455722 0.077 Uiso 1 1 calc R U . . .
C11 C -0.0141(4) 0.6113(3) 0.6013(4) 0.0720(10) Uani 1 1 d . . . . .
H11 H -0.092731 0.581202 0.586923 0.086 Uiso 1 1 calc R U . . .
C12 C 0.0037(3) 0.6331(3) 0.7011(3) 0.0711(10) Uani 1 1 d . . . . .
H12 H -0.063166 0.618076 0.754274 0.085 Uiso 1 1 calc R U . . .
C13 C 0.1208(3) 0.6772(2) 0.7225(3) 0.0561(8) Uani 1 1 d . . . . .
H13 H 0.132533 0.691404 0.790361 0.067 Uiso 1 1 calc R U . . .
C14 C 0.4696(3) 0.7457(2) 0.5912(2) 0.0445(7) Uani 1 1 d . . . . .
C15 C 0.5798(3) 0.8213(3) 0.5814(3) 0.0633(9) Uani 1 1 d . . . . .
H15A H 0.565972 0.880344 0.622346 0.076 Uiso 1 1 calc R U . . .
H15B H 0.680336 0.784630 0.574731 0.076 Uiso 1 1 calc R U . . .
C16 C 0.4756(3) 0.8405(3) 0.4882(3) 0.0608(9) Uani 1 1 d . . . . .
H16A H 0.512564 0.815852 0.424414 0.073 Uiso 1 1 calc R U . . .
H16B H 0.398254 0.911521 0.472006 0.073 Uiso 1 1 calc R U . . .
O4 O 0.2792(2) 0.70129(16) 0.28795(14) 0.0524(5) Uani 1 1 d . . . . .
H4A H 0.311394 0.629562 0.300535 0.079 Uiso 1 1 calc R U . . .
O5 O 0.2512(3) 0.5363(2) 0.1781(2) 0.0728(7) Uani 1 1 d . . . . .
O6 O 0.0914(3) 0.5975(2) 0.0437(2) 0.0926(8) Uani 1 1 d . . . . .
N2 N 0.1718(3) 0.6161(2) 0.1094(2) 0.0600(7) Uani 1 1 d . . . . .
C17 C 0.2778(3) 0.8894(2) 0.1681(2) 0.0396(7) Uani 1 1 d . . . . .
C18 C 0.2038(3) 0.9369(2) 0.2471(2) 0.0496(7) Uani 1 1 d . . . . .
H18 H 0.165897 0.888341 0.304979 0.059 Uiso 1 1 calc R U . . .
C19 C 0.1865(3) 1.0564(3) 0.2396(3) 0.0589(8) Uani 1 1 d . . . . .
H19 H 0.136962 1.087588 0.292701 0.071 Uiso 1 1 calc R U . . .
C20 C 0.2415(3) 1.1293(3) 0.1550(3) 0.0588(8) Uani 1 1 d . . . . .
H20 H 0.229596 1.209423 0.150646 0.071 Uiso 1 1 calc R U . . .
C21 C 0.3145(3) 1.0830(3) 0.0765(3) 0.0557(8) Uani 1 1 d . . . . .
H21 H 0.351534 1.132087 0.018498 0.067 Uiso 1 1 calc R U . . .
C22 C 0.3330(3) 0.9642(2) 0.0836(2) 0.0468(7) Uani 1 1 d . . . . .
H22 H 0.383520 0.933679 0.030478 0.056 Uiso 1 1 calc R U . . .
C23 C 0.2949(3) 0.7573(2) 0.1750(2) 0.0390(7) Uani 1 1 d . . . . .
C24 C 0.4448(3) 0.7056(2) 0.1404(2) 0.0376(6) Uani 1 1 d . . . . .
C25 C 0.4680(3) 0.6767(2) 0.0416(2) 0.0421(7) Uani 1 1 d . . . . .
H25 H 0.389928 0.691322 -0.008635 0.051 Uiso 1 1 calc R U . . .
C26 C 0.6058(3) 0.6262(2) 0.0169(2) 0.0503(7) Uani 1 1 d . . . . .
H26 H 0.619704 0.607017 -0.049548 0.060 Uiso 1 1 calc R U . . .
C27 C 0.7218(3) 0.6044(2) 0.0897(3) 0.0531(8) Uani 1 1 d . . . . .
H27 H 0.813999 0.569247 0.073390 0.064 Uiso 1 1 calc R U . . .
C28 C 0.7018(3) 0.6347(2) 0.1872(3) 0.0559(8) Uani 1 1 d . . . . .
H28 H 0.780648 0.620678 0.236454 0.067 Uiso 1 1 calc R U . . .
C29 C 0.5648(3) 0.6857(2) 0.2118(2) 0.0468(7) Uani 1 1 d . . . . .
H29 H 0.552422 0.707122 0.277298 0.056 Uiso 1 1 calc R U . . .
C30 C 0.1712(3) 0.7419(2) 0.1049(2) 0.0456(7) Uani 1 1 d . . . . .
C31 C 0.0186(3) 0.8158(3) 0.0971(3) 0.0646(9) Uani 1 1 d . . . . .
H31A H -0.061094 0.776168 0.098522 0.078 Uiso 1 1 calc R U . . .
H31B H 0.001514 0.879558 0.132641 0.078 Uiso 1 1 calc R U . . .
C32 C 0.1057(3) 0.8290(3) -0.0005(3) 0.0617(9) Uani 1 1 d . . . . .
H32A H 0.141641 0.901049 -0.024886 0.074 Uiso 1 1 calc R U . . .
H32B H 0.079067 0.797716 -0.058986 0.074 Uiso 1 1 calc R U . . .

loop_
_atom_site_aniso_label
_atom_site_aniso_U_11
_atom_site_aniso_U_22
_atom_site_aniso_U_33
_atom_site_aniso_U_23
_atom_site_aniso_U_13
_atom_site_aniso_U_12
O1 0.0799(15) 0.0491(12) 0.0410(12) -0.0026(10) -0.0132(10) -0.0110(11)
O2 0.0860(17) 0.0398(13) 0.0841(17) -0.0035(12) 0.0018(13) 0.0007(12)
O3 0.0805(17) 0.0785(17) 0.111(2) -0.0459(15) 0.0330(16) -0.0058(13)
N1 0.0500(16) 0.0489(17) 0.0680(19) -0.0203(15) -0.0025(14) -0.0012(13)
C1 0.0460(17) 0.0408(16) 0.0412(16) -0.0134(13) 0.0060(13) -0.0127(13)
C2 0.0456(17) 0.0441(18) 0.065(2) -0.0179(15) 0.0001(15) -0.0099(14)
C3 0.0529(19) 0.0443(19) 0.086(2) -0.0191(17) 0.0011(17) -0.0046(15)
C4 0.075(2) 0.0472(19) 0.085(3) -0.029(2) 0.025(2) -0.0149(18)
C5 0.094(3) 0.062(2) 0.060(2) -0.0322(19) 0.016(2) -0.032(2)
C6 0.070(2) 0.0523(19) 0.0488(19) -0.0173(15) 0.0033(15) -0.0196(16)
C7 0.0480(16) 0.0391(16) 0.0331(16) -0.0033(12) -0.0052(13) -0.0096(12)
C8 0.0463(16) 0.0316(15) 0.0418(17) -0.0075(13) 0.0039(14) -0.0081(12)
C9 0.0508(18) 0.0463(17) 0.0534(19) -0.0159(14) -0.0011(14) -0.0084(14)
C10 0.058(2) 0.054(2) 0.086(3) -0.0318(18) -0.0125(19) -0.0074(16)
C11 0.051(2) 0.046(2) 0.124(3) -0.033(2) -0.004(2) -0.0092(16)
C12 0.051(2) 0.049(2) 0.112(3) -0.017(2) 0.024(2) -0.0152(16)
C13 0.063(2) 0.0507(18) 0.057(2) -0.0174(15) 0.0135(17) -0.0150(16)
C14 0.0451(16) 0.0391(16) 0.0488(18) -0.0130(14) 0.0017(13) -0.0070(13)
C15 0.0532(19) 0.061(2) 0.087(2) -0.0307(18) 0.0167(18) -0.0226(16)
C16 0.069(2) 0.0521(19) 0.059(2) -0.0120(16) 0.0212(18) -0.0122(16)
O4 0.0683(13) 0.0442(11) 0.0385(12) -0.0060(9) 0.0152(10) -0.0061(10)
O5 0.0797(17) 0.0518(14) 0.0905(18) -0.0192(13) 0.0099(14) -0.0222(12)
O6 0.0758(17) 0.0935(19) 0.134(2) -0.0668(17) -0.0062(16) -0.0272(14)
N2 0.0498(17) 0.0626(19) 0.080(2) -0.0333(17) 0.0133(15) -0.0210(14)
C17 0.0369(15) 0.0398(16) 0.0398(16) -0.0107(13) -0.0006(13) -0.0035(12)
C18 0.0541(18) 0.0478(18) 0.0473(18) -0.0172(14) 0.0074(14) -0.0072(14)
C19 0.067(2) 0.053(2) 0.060(2) -0.0282(17) 0.0039(17) -0.0022(16)
C20 0.061(2) 0.0386(17) 0.077(2) -0.0196(18) -0.0030(18) -0.0059(15)
C21 0.0503(18) 0.0409(18) 0.072(2) -0.0093(16) 0.0047(16) -0.0085(14)
C22 0.0440(16) 0.0446(18) 0.0499(18) -0.0123(14) 0.0071(14) -0.0066(13)
C23 0.0447(16) 0.0398(16) 0.0322(16) -0.0110(12) 0.0054(12) -0.0072(12)
C24 0.0424(16) 0.0316(14) 0.0378(16) -0.0072(12) 0.0035(13) -0.0085(12)
C25 0.0424(16) 0.0429(16) 0.0420(17) -0.0138(13) 0.0035(13) -0.0084(13)
C26 0.0519(19) 0.0498(18) 0.0533(19) -0.0213(15) 0.0136(16) -0.0111(14)
C27 0.0419(17) 0.0458(18) 0.070(2) -0.0166(16) 0.0099(16) -0.0057(13)
C28 0.0482(19) 0.0523(19) 0.064(2) -0.0138(16) -0.0088(16) -0.0075(15)
C29 0.0512(18) 0.0446(17) 0.0459(17) -0.0160(13) 0.0002(15) -0.0084(14)
C30 0.0418(16) 0.0447(17) 0.0551(19) -0.0206(15) 0.0090(14) -0.0108(13)
C31 0.0418(18) 0.070(2) 0.086(2) -0.0322(19) 0.0009(17) -0.0060(16)
C32 0.0555(19) 0.074(2) 0.056(2) -0.0179(17) -0.0086(16) -0.0139(16)

loop_
_atom_type_symbol
_atom_type_description
_atom_type_scat_dispersion_real
_atom_type_scat_dispersion_imag
_atom_type_scat_source
C C 0.0033 0.0016 'International Tables Vol C Tables 4.2.6.8 and 6.1.1.4'
H H 0.0000 0.0000 'International Tables Vol C Tables 4.2.6.8 and 6.1.1.4'
N N 0.0061 0.0033 'International Tables Vol C Tables 4.2.6.8 and 6.1.1.4'
O O 0.0106 0.0060 'International Tables Vol C Tables 4.2.6.8 and 6.1.1.4'

loop_
_geom_angle_atom_site_label_1
_geom_angle_atom_site_label_2
_geom_angle_atom_site_label_3
_geom_angle
_geom_angle_site_symmetry_1
_geom_angle_site_symmetry_3
_geom_angle_publ_flag
C7 O1 H1 109.5 . . ?
O2 N1 O3 123.1(3) . . ?
O2 N1 C14 118.1(3) . . ?
O3 N1 C14 118.7(3) . . ?
C2 C1 C6 118.3(3) . . ?
C2 C1 C7 121.1(2) . . ?
C6 C1 C7 120.6(2) . . ?
C1 C2 H2 119.4 . . ?
C3 C2 C1 121.2(3) . . ?
C3 C2 H2 119.4 . . ?
C2 C3 H3 120.1 . . ?
C4 C3 C2 119.9(3) . . ?
C4 C3 H3 120.1 . . ?
C3 C4 H4 120.1 . . ?
C5 C4 C3 119.7(3) . . ?
C5 C4 H4 120.1 . . ?
C4 C5 H5 119.6 . . ?
C4 C5 C6 120.8(3) . . ?
C6 C5 H5 119.6 . . ?
C1 C6 H6 119.9 . . ?
C5 C6 C1 120.1(3) . . ?
C5 C6 H6 119.9 . . ?
O1 C7 C1 106.0(2) . . ?
O1 C7 C8 109.9(2) . . ?
O1 C7 C14 108.6(2) . . ?
C1 C7 C8 109.7(2) . . ?
C1 C7 C14 109.0(2) . . ?
C8 C7 C14 113.3(2) . . ?
C9 C8 C7 123.2(2) . . ?
C9 C8 C13 118.5(3) . . ?
C13 C8 C7 118.2(2) . . ?
C8 C9 H9 119.8 . . ?
C8 C9 C10 120.4(3) . . ?
C10 C9 H9 119.8 . . ?
C9 C10 H10 119.8 . . ?
C11 C10 C9 120.4(3) . . ?
C11 C10 H10 119.8 . . ?
C10 C11 H11 120.1 . . ?
C10 C11 C12 119.9(3) . . ?
C12 C11 H11 120.1 . . ?
C11 C12 H12 120.0 . . ?
C11 C12 C13 120.0(3) . . ?
C13 C12 H12 120.0 . . ?
C8 C13 H13 119.6 . . ?
C12 C13 C8 120.7(3) . . ?
C12 C13 H13 119.6 . . ?
N1 C14 C7 115.0(2) . . ?
N1 C14 C15 111.0(2) . . ?
N1 C14 C16 113.4(2) . . ?
C15 C14 C7 122.0(2) . . ?
C16 C14 C7 124.7(2) . . ?
C16 C14 C15 58.91(19) . . ?
C14 C15 H15A 117.8 . . ?
C14 C15 H15B 117.8 . . ?
H15A C15 H15B 114.9 . . ?
C16 C15 C14 60.20(19) . . ?
C16 C15 H15A 117.8 . . ?
C16 C15 H15B 117.8 . . ?
C14 C16 H16A 117.7 . . ?
C14 C16 H16B 117.7 . . ?
C15 C16 C14 60.89(19) . . ?
C15 C16 H16A 117.7 . . ?
C15 C16 H16B 117.7 . . ?
H16A C16 H16B 114.8 . . ?
C23 O4 H4A 109.5 . . ?
O5 N2 O6 122.5(3) . . ?
O5 N2 C30 119.3(3) . . ?
O6 N2 C30 118.2(3) . . ?
C18 C17 C23 120.3(2) . . ?
C22 C17 C18 118.3(2) . . ?
C22 C17 C23 121.4(2) . . ?
C17 C18 H18 120.0 . . ?
C19 C18 C17 120.1(3) . . ?
C19 C18 H18 120.0 . . ?
C18 C19 H19 119.6 . . ?
C20 C19 C18 120.8(3) . . ?
C20 C19 H19 119.6 . . ?
C19 C20 H20 120.3 . . ?
C19 C20 C21 119.5(3) . . ?
C21 C20 H20 120.3 . . ?
C20 C21 H21 119.9 . . ?
C22 C21 C20 120.2(3) . . ?
C22 C21 H21 119.9 . . ?
C17 C22 H22 119.4 . . ?
C21 C22 C17 121.2(3) . . ?
C21 C22 H22 119.4 . . ?
O4 C23 C17 105.23(19) . . ?
O4 C23 C24 110.1(2) . . ?
O4 C23 C30 108.9(2) . . ?
C17 C23 C30 109.4(2) . . ?
C24 C23 C17 110.9(2) . . ?
C24 C23 C30 112.1(2) . . ?
C25 C24 C23 123.7(2) . . ?
C25 C24 C29 117.9(2) . . ?
C29 C24 C23 118.4(2) . . ?
C24 C25 H25 119.6 . . ?
C26 C25 C24 120.8(3) . . ?
C26 C25 H25 119.6 . . ?
C25 C26 H26 119.8 . . ?
C27 C26 C25 120.3(3) . . ?
C27 C26 H26 119.8 . . ?
C26 C27 H27 120.1 . . ?
C26 C27 C28 119.9(3) . . ?
C28 C27 H27 120.1 . . ?
C27 C28 H28 120.0 . . ?
C27 C28 C29 120.0(3) . . ?
C29 C28 H28 120.0 . . ?
C24 C29 H29 119.5 . . ?
C28 C29 C24 121.1(3) . . ?
C28 C29 H29 119.5 . . ?
N2 C30 C23 114.5(2) . . ?
N2 C30 C31 111.6(2) . . ?
N2 C30 C32 113.9(2) . . ?
C31 C30 C23 122.3(2) . . ?
C32 C30 C23 124.3(2) . . ?
C32 C30 C31 58.72(19) . . ?
C30 C31 H31A 117.7 . . ?
C30 C31 H31B 117.7 . . ?
H31A C31 H31B 114.9 . . ?
C32 C31 C30 60.23(19) . . ?
C32 C31 H31A 117.7 . . ?
C32 C31 H31B 117.7 . . ?
C30 C32 H32A 117.7 . . ?
C30 C32 H32B 117.7 . . ?
C31 C32 C30 61.04(19) . . ?
C31 C32 H32A 117.7 . . ?
C31 C32 H32B 117.7 . . ?
H32A C32 H32B 114.8 . . ?

loop_
_geom_bond_atom_site_label_1
_geom_bond_atom_site_label_2
_geom_bond_distance
_geom_bond_site_symmetry_2
_geom_bond_publ_flag
O1 H1 0.8200 . ?
O1 C7 1.429(3) . ?
O2 N1 1.217(3) . ?
O3 N1 1.221(3) . ?
N1 C14 1.492(3) . ?
C1 C2 1.384(4) . ?
C1 C6 1.393(4) . ?
C1 C7 1.528(4) . ?
C2 H2 0.9300 . ?
C2 C3 1.379(4) . ?
C3 H3 0.9300 . ?
C3 C4 1.378(4) . ?
C4 H4 0.9300 . ?
C4 C5 1.368(4) . ?
C5 H5 0.9300 . ?
C5 C6 1.383(4) . ?
C6 H6 0.9300 . ?
C7 C8 1.531(4) . ?
C7 C14 1.539(4) . ?
C8 C9 1.380(4) . ?
C8 C13 1.388(4) . ?
C9 H9 0.9300 . ?
C9 C10 1.384(4) . ?
C10 H10 0.9300 . ?
C10 C11 1.367(5) . ?
C11 H11 0.9300 . ?
C11 C12 1.373(5) . ?
C12 H12 0.9300 . ?
C12 C13 1.380(4) . ?
C13 H13 0.9300 . ?
C14 C15 1.504(4) . ?
C14 C16 1.494(4) . ?
C15 H15A 0.9700 . ?
C15 H15B 0.9700 . ?
C15 C16 1.475(4) . ?
C16 H16A 0.9700 . ?
C16 H16B 0.9700 . ?
O4 H4A 0.8200 . ?
O4 C23 1.430(3) . ?
O5 N2 1.220(3) . ?
O6 N2 1.222(3) . ?
N2 C30 1.492(4) . ?
C17 C18 1.391(4) . ?
C17 C22 1.381(4) . ?
C17 C23 1.535(4) . ?
C18 H18 0.9300 . ?
C18 C19 1.385(4) . ?
C19 H19 0.9300 . ?
C19 C20 1.368(4) . ?
C20 H20 0.9300 . ?
C20 C21 1.376(4) . ?
C21 H21 0.9300 . ?
C21 C22 1.376(4) . ?
C22 H22 0.9300 . ?
C23 C24 1.530(4) . ?
C23 C30 1.540(4) . ?
C24 C25 1.387(3) . ?
C24 C29 1.390(4) . ?
C25 H25 0.9300 . ?
C25 C26 1.384(4) . ?
C26 H26 0.9300 . ?
C26 C27 1.368(4) . ?
C27 H27 0.9300 . ?
C27 C28 1.375(4) . ?
C28 H28 0.9300 . ?
C28 C29 1.379(4) . ?
C29 H29 0.9300 . ?
C30 C31 1.508(4) . ?
C30 C32 1.496(4) . ?
C31 H31A 0.9700 . ?
C31 H31B 0.9700 . ?
C31 C32 1.473(4) . ?
C32 H32A 0.9700 . ?
C32 H32B 0.9700 . ?

loop_
_geom_torsion_atom_site_label_1
_geom_torsion_atom_site_label_2
_geom_torsion_atom_site_label_3
_geom_torsion_atom_site_label_4
_geom_torsion
_geom_torsion_site_symmetry_1
_geom_torsion_site_symmetry_2
_geom_torsion_site_symmetry_3
_geom_torsion_site_symmetry_4
_geom_torsion_publ_flag
O1 C7 C8 C9 -136.8(3) . . . . ?
O1 C7 C8 C13 44.7(3) . . . . ?
O1 C7 C14 N1 62.7(3) . . . . ?
O1 C7 C14 C15 -76.5(3) . . . . ?
O1 C7 C14 C16 -148.6(3) . . . . ?
O2 N1 C14 C7 -10.4(3) . . . . ?
O2 N1 C14 C15 133.2(3) . . . . ?
O2 N1 C14 C16 -162.7(3) . . . . ?
O3 N1 C14 C7 171.4(2) . . . . ?
O3 N1 C14 C15 -45.0(3) . . . . ?
O3 N1 C14 C16 19.1(4) . . . . ?
N1 C14 C15 C16 105.3(3) . . . . ?
N1 C14 C16 C15 -101.3(3) . . . . ?
C1 C2 C3 C4 -1.5(4) . . . . ?
C1 C7 C8 C9 107.0(3) . . . . ?
C1 C7 C8 C13 -71.5(3) . . . . ?
C1 C7 C14 N1 177.8(2) . . . . ?
C1 C7 C14 C15 38.6(3) . . . . ?
C1 C7 C14 C16 -33.5(3) . . . . ?
C2 C1 C6 C5 -1.3(4) . . . . ?
C2 C1 C7 O1 -158.7(2) . . . . ?
C2 C1 C7 C8 -40.1(3) . . . . ?
C2 C1 C7 C14 84.6(3) . . . . ?
C2 C3 C4 C5 0.2(5) . . . . ?
C3 C4 C5 C6 0.4(5) . . . . ?
C4 C5 C6 C1 0.1(5) . . . . ?
C6 C1 C2 C3 2.0(4) . . . . ?
C6 C1 C7 O1 22.8(3) . . . . ?
C6 C1 C7 C8 141.4(2) . . . . ?
C6 C1 C7 C14 -94.0(3) . . . . ?
C7 C1 C2 C3 -176.6(2) . . . . ?
C7 C1 C6 C5 177.3(3) . . . . ?
C7 C8 C9 C10 -179.8(2) . . . . ?
C7 C8 C13 C12 179.1(3) . . . . ?
C7 C14 C15 C16 -114.1(3) . . . . ?
C7 C14 C16 C15 109.6(3) . . . . ?
C8 C7 C14 N1 -59.7(3) . . . . ?
C8 C7 C14 C15 161.1(2) . . . . ?
C8 C7 C14 C16 89.1(3) . . . . ?
C8 C9 C10 C11 1.4(4) . . . . ?
C9 C8 C13 C12 0.5(4) . . . . ?
C9 C10 C11 C12 -0.5(5) . . . . ?
C10 C11 C12 C13 -0.3(5) . . . . ?
C11 C12 C13 C8 0.3(4) . . . . ?
C13 C8 C9 C10 -1.3(4) . . . . ?
C14 C7 C8 C9 -15.1(3) . . . . ?
C14 C7 C8 C13 166.4(2) . . . . ?
O4 C23 C24 C25 136.9(2) . . . . ?
O4 C23 C24 C29 -42.6(3) . . . . ?
O4 C23 C30 N2 -62.7(3) . . . . ?
O4 C23 C30 C31 77.4(3) . . . . ?
O4 C23 C30 C32 149.2(2) . . . . ?
O5 N2 C30 C23 11.3(4) . . . . ?
O5 N2 C30 C31 -133.0(3) . . . . ?
O5 N2 C30 C32 162.8(3) . . . . ?
O6 N2 C30 C23 -169.0(2) . . . . ?
O6 N2 C30 C31 46.7(3) . . . . ?
O6 N2 C30 C32 -17.5(4) . . . . ?
N2 C30 C31 C32 -105.6(3) . . . . ?
N2 C30 C32 C31 101.7(3) . . . . ?
C17 C18 C19 C20 0.0(4) . . . . ?
C17 C23 C24 C25 -107.0(3) . . . . ?
C17 C23 C24 C29 73.4(3) . . . . ?
C17 C23 C30 N2 -177.2(2) . . . . ?
C17 C23 C30 C31 -37.1(3) . . . . ?
C17 C23 C30 C32 34.7(3) . . . . ?
C18 C17 C22 C21 -0.6(4) . . . . ?
C18 C17 C23 O4 -23.0(3) . . . . ?
C18 C17 C23 C24 -142.0(2) . . . . ?
C18 C17 C23 C30 93.9(3) . . . . ?
C18 C19 C20 C21 0.1(5) . . . . ?
C19 C20 C21 C22 -0.5(4) . . . . ?
C20 C21 C22 C17 0.7(4) . . . . ?
C22 C17 C18 C19 0.2(4) . . . . ?
C22 C17 C23 O4 157.9(2) . . . . ?
C22 C17 C23 C24 38.8(3) . . . . ?
C22 C17 C23 C30 -85.3(3) . . . . ?
C23 C17 C18 C19 -178.9(2) . . . . ?
C23 C17 C22 C21 178.6(2) . . . . ?
C23 C24 C25 C26 -177.7(2) . . . . ?
C23 C24 C29 C28 177.2(2) . . . . ?
C23 C30 C31 C32 113.4(3) . . . . ?
C23 C30 C32 C31 -110.0(3) . . . . ?
C24 C23 C30 N2 59.4(3) . . . . ?
C24 C23 C30 C31 -160.5(2) . . . . ?
C24 C23 C30 C32 -88.7(3) . . . . ?
C24 C25 C26 C27 -0.2(4) . . . . ?
C25 C24 C29 C28 -2.4(4) . . . . ?
C25 C26 C27 C28 -1.1(4) . . . . ?
C26 C27 C28 C29 0.7(4) . . . . ?
C27 C28 C29 C24 1.1(4) . . . . ?
C29 C24 C25 C26 1.9(4) . . . . ?
C30 C23 C24 C25 15.6(3) . . . . ?
C30 C23 C24 C29 -164.0(2) . . . . ?
